data_7215032
loop_
_publ_author_name
'Yu, Xiao-Yang'
'Cui, Xiao-Bing'
'Yang, Jia-Jun'
'Zhang, Jian-Po'
'Luo, Yu-Hui'
'Zhang, Hong'
'Gao, Wei-Ping'

_publ_section_title
;
 A series of coordination polymers constructed from in situ amidation
 ligands: syntheses, structures and luminescent properties
;
_journal_issue 14
_journal_name_full CrystEngComm
_journal_page_first 4719
_journal_paper_doi 10.1039/c2ce06730g
_journal_volume 14
_journal_year 2012
_chemical_formula_sum 'C20 H18 Cu2 N4 O16'
_chemical_formula_weight 697.48
_chemical_name_systematic
;
?
;
_space_group_IT_number 2
_symmetry_cell_setting triclinic
_symmetry_space_group_name_Hall '-P 1'
_symmetry_space_group_name_H-M 'P -1'
_atom_sites_solution_hydrogens geom
_atom_sites_solution_primary direct
_atom_sites_solution_secondary difmap
_audit_creation_method SHELXL-97
_cell_angle_alpha 95.92(3)
_cell_angle_beta 108.90(3)
_cell_angle_gamma 94.26(3)
_cell_formula_units_Z 1
_cell_length_a 6.6226(13)
_cell_length_b 9.6570(19)
_cell_length_c 9.752(2)
_cell_measurement_temperature 293(2)
_cell_volume 583.1(2)
_computing_structure_refinement 'SHELXL-97 (Sheldrick, 1997)'
_computing_structure_solution 'SHELXS-97 (Sheldrick, 1990)'
_diffrn_ambient_temperature 293(2)
_diffrn_measured_fraction_theta_full 0.991
_diffrn_measured_fraction_theta_max 0.991
_diffrn_radiation_monochromator graphite
_diffrn_radiation_source 'fine-focus sealed tube'
_diffrn_radiation_type MoK\a
_diffrn_radiation_wavelength 0.71073
_diffrn_reflns_av_R_equivalents 0.0459
_diffrn_reflns_av_sigmaI/netI 0.0613
_diffrn_reflns_limit_h_max 8
_diffrn_reflns_limit_h_min -7
_diffrn_reflns_limit_k_max 12
_diffrn_reflns_limit_k_min -12
_diffrn_reflns_limit_l_max 12
_diffrn_reflns_limit_l_min -12
_diffrn_reflns_number 5796
_diffrn_reflns_theta_full 27.48
_diffrn_reflns_theta_max 27.48
_diffrn_reflns_theta_min 3.27
_exptl_absorpt_coefficient_mu 1.921
_exptl_absorpt_correction_T_max 0.8935
_exptl_absorpt_correction_T_min 0.8461
_exptl_absorpt_correction_type empirical
_exptl_absorpt_process_details sadabs
_exptl_crystal_colour orange
_exptl_crystal_density_diffrn 1.986
_exptl_crystal_density_method 'not measured'
_exptl_crystal_description block
_exptl_crystal_F_000 352
_exptl_crystal_size_max 0.09
_exptl_crystal_size_mid 0.08
_exptl_crystal_size_min 0.06
_refine_diff_density_max 0.703
_refine_diff_density_min -0.709
_refine_diff_density_rms 0.133
_refine_ls_extinction_method none
_refine_ls_goodness_of_fit_ref 1.005
_refine_ls_hydrogen_treatment mixed
_refine_ls_matrix_type full
_refine_ls_number_parameters 204
_refine_ls_number_reflns 2658
_refine_ls_number_restraints 1
_refine_ls_restrained_S_all 1.013
_refine_ls_R_factor_all 0.0689
_refine_ls_R_factor_gt 0.0456
_refine_ls_shift/su_max 0.002
_refine_ls_shift/su_mean 0.000
_refine_ls_structure_factor_coef Fsqd
_refine_ls_weighting_details 'calc w=1/[\s^2^(Fo^2^)+(0.0607P)^2^+0.5629P] where P=(Fo^2^+2Fc^2^)/3'
_refine_ls_weighting_scheme calc
_refine_ls_wR_factor_gt 0.1121
_refine_ls_wR_factor_ref 0.1242
_reflns_number_gt 1940
_reflns_number_total 2658
_reflns_threshold_expression >2sigma(I)
_cod_data_source_file c2ce06730g.txt
_cod_data_source_block 1
_cod_original_sg_symbol_H-M p-1
_cod_database_code 7215032

loop_
_symmetry_equiv_pos_as_xyz
'x, y, z'
'-x, -y, -z'

loop_
_atom_site_label
_atom_site_type_symbol
_atom_site_fract_x
_atom_site_fract_y
_atom_site_fract_z
_atom_site_U_iso_or_equiv
_atom_site_adp_type
_atom_site_occupancy
_atom_site_symmetry_multiplicity
_atom_site_calc_flag
_atom_site_refinement_flags
Cu1 Cu 1.42629(7) -0.13297(5) 0.45630(5) 0.02640(18) Uani 1 1 d U
C1 C 0.7757(6) -0.1339(4) 0.2343(4) 0.0224(8) Uani 1 1 d .
C2 C 0.7427(6) 0.0164(4) 0.2427(4) 0.0193(7) Uani 1 1 d .
C3 C 0.5414(6) 0.0603(4) 0.1833(4) 0.0216(8) Uani 1 1 d .
H3 H 0.4225 -0.0057 0.1370 0.026 Uiso 1 1 calc R
C4 C 0.5166(6) 0.2012(4) 0.1925(4) 0.0208(8) Uani 1 1 d .
C5 C 0.6998(6) 0.3006(4) 0.2624(4) 0.0196(7) Uani 1 1 d .
C6 C 0.8971(6) 0.2561(4) 0.3239(4) 0.0214(8) Uani 1 1 d .
H6 H 1.0154 0.3217 0.3731 0.026 Uiso 1 1 calc R
C7 C 0.9228(5) 0.1140(4) 0.3137(4) 0.0182(7) Uani 1 1 d .
C8 C 1.1330(6) 0.0688(4) 0.3777(4) 0.0195(7) Uani 1 1 d .
C9 C 0.3025(6) 0.2532(4) 0.1348(4) 0.0263(8) Uani 1 1 d .
C10 C 0.6888(6) 0.4564(4) 0.2751(4) 0.0245(8) Uani 1 1 d .
N1 N 0.9756(5) -0.1618(3) 0.2987(4) 0.0251(7) Uani 1 1 d .
N2 N 1.1594(5) -0.0658(3) 0.3705(3) 0.0207(6) Uani 1 1 d .
O1 O 0.6272(4) -0.2295(3) 0.1698(3) 0.0317(7) Uani 1 1 d .
O2 O 1.2922(4) 0.1626(3) 0.4435(3) 0.0288(6) Uani 1 1 d .
O3 O 0.2757(5) 0.3759(3) 0.1553(4) 0.0421(8) Uani 1 1 d .
O4 O 0.1463(5) 0.1542(3) 0.0609(3) 0.0361(7) Uani 1 1 d .
H4 H 0.0363 0.1898 0.0234 0.054 Uiso 1 1 calc R
O5 O 0.6873(5) 0.5067(3) 0.1545(3) 0.0339(7) Uani 1 1 d .
H5 H 0.6589 0.5879 0.1591 0.051 Uiso 1 1 calc R
O6 O 0.6987(6) 0.5255(3) 0.3862(3) 0.0479(9) Uani 1 1 d .
O1W O 1.2365(5) -0.3776(3) 0.3712(4) 0.0428(7) Uani 1 1 d U
H1WA H 1.2357 -0.3952 0.2838 0.051 Uiso 1 1 d R
H1WB H 1.2627 -0.4503 0.4133 0.051 Uiso 1 1 d R
O2W O 0.1858(6) 0.7078(5) 0.0553(4) 0.0481(9) Uani 1 1 d .
H1 H 0.984(10) -0.257(7) 0.305(7) 0.072(19) Uiso 1 1 d .
H2WA H 0.164(9) 0.618(6) 0.017(6) 0.051(17) Uiso 1 1 d .
H2WB H 0.317(13) 0.740(8) 0.105(8) 0.10(3) Uiso 1 1 d .

loop_
_atom_site_aniso_label
_atom_site_aniso_U_11
_atom_site_aniso_U_22
_atom_site_aniso_U_33
_atom_site_aniso_U_23
_atom_site_aniso_U_13
_atom_site_aniso_U_12
Cu1 0.0162(2) 0.0268(3) 0.0327(3) 0.0058(2) 0.00174(19) 0.00793(18)
C1 0.0222(18) 0.0181(18) 0.0250(19) 0.0060(16) 0.0043(15) 0.0024(14)
C2 0.0191(17) 0.0163(17) 0.0219(18) 0.0047(15) 0.0053(15) 0.0027(14)
C3 0.0180(17) 0.0184(17) 0.0240(18) 0.0028(15) 0.0018(15) -0.0020(14)
C4 0.0188(18) 0.0212(18) 0.0233(18) 0.0048(16) 0.0070(15) 0.0053(14)
C5 0.0190(18) 0.0141(16) 0.0254(19) 0.0036(15) 0.0065(15) 0.0037(13)
C6 0.0160(17) 0.0168(17) 0.027(2) -0.0011(15) 0.0027(15) 0.0012(14)
C7 0.0148(16) 0.0175(17) 0.0211(17) 0.0033(15) 0.0035(14) 0.0043(13)
C8 0.0172(17) 0.0177(17) 0.0204(18) 0.0000(15) 0.0021(14) 0.0050(14)
C9 0.0190(18) 0.031(2) 0.028(2) 0.0063(18) 0.0054(16) 0.0071(16)
C10 0.0210(18) 0.0155(17) 0.032(2) 0.0027(17) 0.0018(16) 0.0067(14)
N1 0.0188(16) 0.0158(15) 0.0350(19) 0.0037(14) 0.0011(14) 0.0028(12)
N2 0.0134(14) 0.0165(15) 0.0279(17) 0.0039(13) 0.0003(12) 0.0033(11)
O1 0.0217(14) 0.0168(13) 0.0475(18) 0.0025(13) 0.0001(13) 0.0009(11)
O2 0.0154(13) 0.0169(13) 0.0438(17) -0.0010(12) -0.0026(12) 0.0019(10)
O3 0.0287(16) 0.0285(16) 0.062(2) 0.0034(16) 0.0048(15) 0.0136(13)
O4 0.0162(13) 0.0401(17) 0.0446(18) 0.0030(15) 0.0005(13) 0.0047(12)
O5 0.0471(19) 0.0183(14) 0.0365(17) 0.0062(13) 0.0122(14) 0.0094(13)
O6 0.081(3) 0.0265(16) 0.0333(18) -0.0029(14) 0.0146(18) 0.0205(17)
O1W 0.061(2) 0.0223(11) 0.047(2) 0.0055(13) 0.0190(17) 0.0141(11)
O2W 0.0238(18) 0.057(2) 0.054(2) 0.000(2) 0.0012(16) 0.0118(16)

loop_
_atom_type_symbol
_atom_type_description
_atom_type_scat_dispersion_real
_atom_type_scat_dispersion_imag
_atom_type_scat_source
C C 0.0033 0.0016 'International Tables Vol C Tables 4.2.6.8 and 6.1.1.4'
H H 0.0000 0.0000 'International Tables Vol C Tables 4.2.6.8 and 6.1.1.4'
Cu Cu 0.3201 1.2651 'International Tables Vol C Tables 4.2.6.8 and 6.1.1.4'
N N 0.0061 0.0033 'International Tables Vol C Tables 4.2.6.8 and 6.1.1.4'
O O 0.0106 0.0060 'International Tables Vol C Tables 4.2.6.8 and 6.1.1.4'

loop_
_geom_angle_atom_site_label_1
_geom_angle_atom_site_label_2
_geom_angle_atom_site_label_3
_geom_angle
_geom_angle_site_symmetry_1
_geom_angle_site_symmetry_3
O2 Cu1 N2 168.75(12) 2_856 .
O2 Cu1 O1W 103.15(12) 2_856 .
N2 Cu1 O1W 87.94(12) . .
O2 Cu1 Cu1 83.83(9) 2_856 2_856
N2 Cu1 Cu1 84.99(10) . 2_856
O1W Cu1 Cu1 172.26(8) . 2_856
O1 C1 N1 121.4(3) . .
O1 C1 C2 122.8(3) . .
N1 C1 C2 115.9(3) . .
C3 C2 C7 120.6(3) . .
C3 C2 C1 121.9(3) . .
C7 C2 C1 117.5(3) . .
C4 C3 C2 120.4(3) . .
C4 C3 H3 119.8 . .
C2 C3 H3 119.8 . .
C3 C4 C5 119.1(3) . .
C3 C4 C9 122.3(3) . .
C5 C4 C9 118.5(3) . .
C6 C5 C4 120.0(3) . .
C6 C5 C10 117.1(3) . .
C4 C5 C10 122.9(3) . .
C5 C6 C7 120.9(3) . .
C5 C6 H6 119.6 . .
C7 C6 H6 119.6 . .
C6 C7 C2 118.9(3) . .
C6 C7 C8 120.2(3) . .
C2 C7 C8 120.9(3) . .
O2 C8 N2 120.8(3) . .
O2 C8 C7 118.3(3) . .
N2 C8 C7 120.8(3) . .
O3 C9 O4 123.4(4) . .
O3 C9 C4 122.8(4) . .
O4 C9 C4 113.8(3) . .
O6 C10 O5 124.9(3) . .
O6 C10 C5 122.9(3) . .
O5 C10 C5 111.9(3) . .
C1 N1 N2 127.8(3) . .
C1 N1 H1 112(4) . .
N2 N1 H1 119(4) . .
C8 N2 N1 117.1(3) . .
C8 N2 Cu1 123.3(3) . .
N1 N2 Cu1 119.5(2) . .
C8 O2 Cu1 127.0(2) . 2_856
C9 O4 H4 109.5 . .
C10 O5 H5 109.5 . .
Cu1 O1W H1WA 104.2 . .
Cu1 O1W H1WB 128.0 . .
H1WA O1W H1WB 109.1 . .
H2WA O2W H2WB 116(6) . .

loop_
_geom_bond_atom_site_label_1
_geom_bond_atom_site_label_2
_geom_bond_distance
_geom_bond_site_symmetry_2
Cu1 O2 1.862(3) 2_856
Cu1 N2 1.889(3) .
Cu1 O1W 2.516(3) .
Cu1 Cu1 2.6291(13) 2_856
C1 O1 1.249(5) .
C1 N1 1.330(5) .
C1 C2 1.482(5) .
C2 C3 1.388(5) .
C2 C7 1.398(5) .
C3 C4 1.380(5) .
C3 H3 0.9300 .
C4 C5 1.419(5) .
C4 C9 1.492(5) .
C5 C6 1.372(5) .
C5 C10 1.507(5) .
C6 C7 1.393(5) .
C6 H6 0.9300 .
C7 C8 1.450(5) .
C8 O2 1.282(4) .
C8 N2 1.322(4) .
C9 O3 1.217(5) .
C9 O4 1.316(5) .
C10 O6 1.193(5) .
C10 O5 1.315(5) .
N1 N2 1.406(4) .
N1 H1 0.94(6) .
O2 Cu1 1.862(3) 2_856
O4 H4 0.8200 .
O5 H5 0.8200 .
O1W H1WA 0.8500 .
O1W H1WB 0.8499 .
O2W H2WA 0.89(6) .
O2W H2WB 0.86(8) .

loop_
_geom_hbond_atom_site_label_D
_geom_hbond_atom_site_label_H
_geom_hbond_atom_site_label_A
_geom_hbond_distance_DH
_geom_hbond_distance_HA
_geom_hbond_distance_DA
_geom_hbond_angle_DHA
_geom_hbond_site_symmetry_A
O2W H2WB O1 0.86(8) 1.93(8) 2.764(5) 162(8) 1_565
O2W H2WA O5 0.89(6) 2.46(6) 3.111(5) 130(4) 2_665
O1W H1WB O6 0.85 2.10 2.820(4) 142.1 2_756
O1W H1WA O3 0.85 2.50 3.094(5) 127.6 1_645
O1W H1WA O2W 0.85 2.47 3.190(5) 143.3 1_645
O5 H5 O1 0.82 1.79 2.604(4) 173.6 1_565
O4 H4 O2W 0.82 1.84 2.651(5) 172.2 2_565
N1 H1 O1W 0.94(6) 2.08(6) 2.807(4) 134(5) .
